data_7045573
loop_
_publ_author_name
'Yao, Xu'
'Yan, Pengfei'
'An, Guanghui'
'Li, Yuxin'
'Li, Weizuo'
'Li, Guangming'

_publ_section_title
;
 Investigation of magneto-structural correlation based on a series of
 seven-coordinated \b-diketone Dy(iii) single-ion magnets with
 C<sub>2v</sub> and C<sub>3v</sub> local symmetry.
;
_journal_issue 11
_journal_name_full 'Dalton transactions (Cambridge, England : 2003)'
_journal_page_first 3976
_journal_page_last 3984
_journal_paper_doi 10.1039/c7dt04764a
_journal_volume 47
_journal_year 2018
_chemical_formula_moiety 'C39 H62 Dy N O7'
_chemical_formula_sum 'C39 H62 Dy N O7'
_chemical_formula_weight 819.39
_space_group_crystal_system orthorhombic
_space_group_IT_number 19
_space_group_name_Hall 'P 2ac 2ab'
_space_group_name_H-M_alt 'P 21 21 21'
_symmetry_space_group_name_Hall 'P 2ac 2ab'
_symmetry_space_group_name_H-M 'P 21 21 21'
_atom_sites_solution_hydrogens geom
_audit_creation_date 2018-01-25
_audit_creation_method
;
Olex2 1.2
(compiled 2017.08.10 svn.r3458 for OlexSys, GUI svn.r5381)
;
_audit_update_record
;
2018-02-01 deposited with the CCDC.
2018-02-06 downloaded from the CCDC.
;
_cell_angle_alpha 90.000
_cell_angle_beta 90.000
_cell_angle_gamma 90.000
_cell_formula_units_Z 4
_cell_length_a 10.061(5)
_cell_length_b 18.089(5)
_cell_length_c 23.985(5)
_cell_measurement_reflns_used 4311
_cell_measurement_temperature 293(2)
_cell_measurement_theta_max 29.1354
_cell_measurement_theta_min 3.1391
_cell_volume 4365(3)
_computing_data_collection
;
CrysAlisPro, Agilent Technologies,
Version 1.171.35.21 (release 20-01-2012 CrysAlis171 .NET)
(compiled Jan 23 2012,18:06:46)
;
_computing_molecular_graphics 'Olex2 (Dolomanov et al., 2009)'
_computing_publication_material 'Olex2 (Dolomanov et al., 2009)'
_computing_structure_refinement 'ShelXL (Sheldrick, 2015)'
_diffrn_ambient_temperature 293(2)
_diffrn_measured_fraction_theta_full 0.997
_diffrn_measured_fraction_theta_max 0.997
_diffrn_measurement_device_type MoK\a
_diffrn_measurement_method 'phi and omega scans'
_diffrn_radiation_monochromator graphite
_diffrn_radiation_type MoK\a
_diffrn_radiation_wavelength 0.71069
_diffrn_reflns_av_R_equivalents 0.0266
_diffrn_reflns_av_unetI/netI 0.0505
_diffrn_reflns_Laue_measured_fraction_full 0.997
_diffrn_reflns_Laue_measured_fraction_max 0.997
_diffrn_reflns_limit_h_max 11
_diffrn_reflns_limit_h_min -8
_diffrn_reflns_limit_k_max 7
_diffrn_reflns_limit_k_min -21
_diffrn_reflns_limit_l_max 28
_diffrn_reflns_limit_l_min -17
_diffrn_reflns_number 12576
_diffrn_reflns_point_group_measured_fraction_full 0.983
_diffrn_reflns_point_group_measured_fraction_max 0.983
_diffrn_reflns_theta_full 24.997
_diffrn_reflns_theta_max 24.997
_diffrn_reflns_theta_min 3.145
_exptl_absorpt_coefficient_mu 1.753
_exptl_absorpt_correction_T_max 0.810
_exptl_absorpt_correction_T_min 0.745
_exptl_absorpt_correction_type multi-scan
_exptl_absorpt_process_details
;
CrysAlisPro, Agilent Technologies,
Version 1.171.35.21 (release 20-01-2012 CrysAlis171 .NET)
(compiled Jan 23 2012,18:06:46)
Empirical absorption correction using spherical harmonics,
 implemented in SCALE3 ABSPACK scaling algorithm.
;
_exptl_crystal_colour colourless
_exptl_crystal_colour_primary colourless
_exptl_crystal_density_diffrn 1.247
_exptl_crystal_description block
_exptl_crystal_F_000 1700
_exptl_crystal_size_max 0.2
_exptl_crystal_size_mid 0.14
_exptl_crystal_size_min 0.12
_refine_diff_density_max 0.658
_refine_diff_density_min -0.434
_refine_diff_density_rms 0.061
_refine_ls_abs_structure_details
;
 Flack x determined using 2707 quotients [(I+)-(I-)]/[(I+)+(I-)]
 (Parsons, Flack and Wagner, Acta Cryst. B69 (2013) 249-259).
;
_refine_ls_abs_structure_Flack -0.024(7)
_refine_ls_extinction_method none
_refine_ls_goodness_of_fit_ref 1.043
_refine_ls_hydrogen_treatment constr
_refine_ls_matrix_type full
_refine_ls_number_parameters 528
_refine_ls_number_reflns 7551
_refine_ls_number_restraints 237
_refine_ls_restrained_S_all 1.046
_refine_ls_R_factor_all 0.0391
_refine_ls_R_factor_gt 0.0322
_refine_ls_shift/su_max 0.069
_refine_ls_shift/su_mean 0.004
_refine_ls_structure_factor_coef Fsqd
_refine_ls_weighting_details 'w=1/[\s^2^(Fo^2^)+(0.0249P)^2^] where P=(Fo^2^+2Fc^2^)/3'
_refine_ls_weighting_scheme calc
_refine_ls_wR_factor_gt 0.0630
_refine_ls_wR_factor_ref 0.0673
_reflns_Friedel_coverage 0.761
_reflns_Friedel_fraction_full 0.965
_reflns_Friedel_fraction_max 0.964
_reflns_number_gt 6850
_reflns_number_total 7551
_reflns_threshold_expression 'I > 2\s(I)'
_cod_data_source_file c7dt04764a2.cif
_cod_data_source_block 4
_cod_depositor_comments 'Adding full bibliography for 7045571--7045574.cif.'
_cod_database_code 7045573
_shelx_shelxl_version_number 2016/6
_shelx_space_group_comment
;
The symmetry employed for this shelxl refinement is uniquely defined
by the following loop, which should always be used as a source of
symmetry information in preference to the above space-group names.
They are only intended as comments.
;
_olex2_refinement_description
;
1. Fixed Uiso
 At 1.2 times of:
  All C(H) groups, All C(H,H) groups
 At 1.5 times of:
  All C(H,H,H) groups
2. Restrained distances
 C1-C31 \\sim C32-C1 \\sim C33-C1 \\sim C0AA-C1 \\sim C1AA-C1 \\sim C50-C1
 with sigma of 0.02
 C6-C37 \\sim C38-C6 \\sim C39-C6 \\sim C2AA-C6 \\sim C3AA-C6 \\sim C4AA-C6
 with sigma of 0.02
 C11-C34 \\sim C35-C11 \\sim C36-C11 \\sim C5AA-C11 \\sim C6AA-C11 \\sim C45-C11
 with sigma of 0.02
3. Rigid bond restraints
 C10, C28, C29, C30
 with sigma for 1-2 distances of 0.01 and sigma for 1-3 distances of 0.01
 C15, C25, C26, C27
 with sigma for 1-2 distances of 0.01 and sigma for 1-3 distances of 0.01
4. Uiso/Uaniso restraints and constraints
C10 \\sim C28 \\sim C29 \\sim C30: within 3.8A with sigma of 0.04 and sigma for
terminal atoms of 0.08
C15 \\sim C25 \\sim C26 \\sim C27: within 3.8A with sigma of 0.04 and sigma for
terminal atoms of 0.08
5. Rigid body (RIGU) restrains
 C1, C31, C32, C33, C0AA, C1AA, C50
 with sigma for 1-2 distances of 0.004 and sigma for 1-3 distances of 0.004
 C6, C37, C38, C39, C2AA, C3AA, C4AA
 with sigma for 1-2 distances of 0.004 and sigma for 1-3 distances of 0.004
 C11, C34, C35, C36, C5AA, C6AA, C45
 with sigma for 1-2 distances of 0.004 and sigma for 1-3 distances of 0.004
6. Others
 Fixed Sof: C31(0.5) H31A(0.5) H31B(0.5) H31C(0.5) C32(0.5) H32A(0.5)
 H32B(0.5) H32C(0.5) C33(0.5) H33A(0.5) H33B(0.5) H33C(0.5) C35(0.5) H35A(0.5)
 H35B(0.5) H35C(0.5) C36(0.5) H36A(0.5) H36B(0.5) C34(0.5) H34A(0.5) H34B(0.5)
 C38(0.5) H38A(0.5) H38B(0.5) H38C(0.5) C37(0.5) H37A(0.5) H37B(0.5) H37C(0.5)
 C39(0.5) H39A(0.5) H39B(0.5) H39C(0.5) C0AA(0.5) H0AA(0.5) H0AB(0.5) H0AC(0.5)
 C1AA(0.5) H1AA(0.5) H1AB(0.5) H1AC(0.5) C50(0.5) H50A(0.5) H50B(0.5) H50C(0.5)
 C2AA(0.5) H2AA(0.5) H2AB(0.5) H2AC(0.5) C4AA(0.5) H4AA(0.5) H4AB(0.5)
 H4AC(0.5) C3AA(0.5) H3AA(0.5) H3AB(0.5) H3AC(0.5) C5AA(0.5) H5AA(0.5)
 H5AB(0.5) H5AC(0.5) C6AA(0.5) H6AA(0.5) H6AB(0.5) C45(0.5) H45A(0.5) H45B(0.5)
7.a Secondary CH2 refined with riding coordinates:
 C36(H36A,H36B), C34(H34A,H34B), C6AA(H6AA,H6AB), C45(H45A,H45B)
7.b Me refined with riding coordinates:
 C21(H21A,H21B,H21C), C22(H22A,H22B,H22C), C23(H23A,H23B,H23C), C24(H24A,H24B,
 H24C), C25(H25A,H25B,H25C), C26(H26A,H26B,H26C), C27(H27A,H27B,H27C), C28(H28A,
 H28B,H28C), C29(H29A,H29B,H29C), C30(H30A,H30B,H30C)
7.c Aromatic/amide H refined with riding coordinates:
 C3(H3), C8(H8), C13(H13), C16(H16), C17(H17), C18(H18), C19(H19)
7.d Idealised Me refined as rotating group:
 C31(H31A,H31B,H31C), C32(H32A,H32B,H32C), C33(H33A,H33B,H33C), C35(H35A,H35B,
 H35C), C38(H38A,H38B,H38C), C37(H37A,H37B,H37C), C39(H39A,H39B,H39C),
 C0AA(H0AA,H0AB,H0AC), C1AA(H1AA,H1AB,H1AC), C50(H50A,H50B,H50C), C2AA(H2AA,
 H2AB,H2AC), C4AA(H4AA,H4AB,H4AC), C3AA(H3AA,H3AB,H3AC), C5AA(H5AA,H5AB,H5AC)
;
_olex2_submission_special_instructions 'No special instructions were received'

loop_
_space_group_symop_operation_xyz
'x, y, z'
'-x+1/2, -y, z+1/2'
'x+1/2, -y+1/2, -z'
'-x, y+1/2, -z+1/2'

loop_
_atom_site_label
_atom_site_type_symbol
_atom_site_fract_x
_atom_site_fract_y
_atom_site_fract_z
_atom_site_U_iso_or_equiv
_atom_site_adp_type
_atom_site_occupancy
_atom_site_site_symmetry_order
_atom_site_calc_flag
_atom_site_refinement_flags_posn
_atom_site_refinement_flags_adp
_atom_site_refinement_flags_occupancy
_atom_site_disorder_assembly
_atom_site_disorder_group
C1 C -0.1016(7) -0.2106(4) 0.5687(3) 0.072(2) Uani 1 1 d D U . . .
C2 C -0.0444(7) -0.1406(4) 0.5405(3) 0.0527(19) Uani 1 1 d . . . . .
C3 C -0.0455(7) -0.1338(5) 0.4821(3) 0.059(2) Uani 1 1 d . . . . .
H3 H -0.087455 -0.170455 0.461396 0.071 Uiso 1 1 calc R . . . .
C4 C 0.0118(6) -0.0759(4) 0.4539(3) 0.0461(17) Uani 1 1 d . . . . .
C5 C 0.0019(7) -0.0698(5) 0.3901(3) 0.058(2) Uani 1 1 d . . . . .
C6 C -0.0808(7) 0.0162(7) 0.7405(3) 0.085(3) Uani 1 1 d D U . . .
C7 C 0.0242(7) -0.0013(6) 0.6958(3) 0.078(3) Uani 1 1 d . . . . .
C8 C 0.1267(8) -0.0497(5) 0.7086(3) 0.080(3) Uani 1 1 d . . . . .
H8 H 0.125010 -0.071292 0.743797 0.096 Uiso 1 1 calc R . . . .
C9 C 0.2316(7) -0.0688(5) 0.6738(3) 0.061(2) Uani 1 1 d . . . . .
C10 C 0.3437(8) -0.1212(5) 0.6944(4) 0.077(2) Uani 1 1 d . U . . .
C11 C 0.3546(10) 0.1894(5) 0.6640(4) 0.093(3) Uani 1 1 d D U . . .
C12 C 0.3335(9) 0.1362(5) 0.6138(3) 0.068(2) Uani 1 1 d . . . . .
C13 C 0.4407(7) 0.1036(5) 0.5863(3) 0.072(2) Uani 1 1 d . . . . .
H13 H 0.525720 0.115877 0.598450 0.086 Uiso 1 1 calc R . . . .
C14 C 0.4298(7) 0.0537(5) 0.5419(3) 0.061(2) Uani 1 1 d . . . . .
C15 C 0.5547(7) 0.0278(6) 0.5117(4) 0.077(3) Uani 1 1 d . U . . .
C16 C -0.0849(9) 0.1866(6) 0.5996(3) 0.087(3) Uani 1 1 d . . . . .
H16 H -0.047118 0.155653 0.626238 0.105 Uiso 1 1 calc R . . . .
C17 C -0.1484(10) 0.2498(6) 0.6163(4) 0.092(3) Uani 1 1 d . . . . .
H17 H -0.153121 0.261210 0.654060 0.111 Uiso 1 1 calc R . . . .
C18 C -0.1309(10) 0.2136(5) 0.5088(3) 0.070(2) Uani 1 1 d . . . . .
H18 H -0.125274 0.201718 0.471151 0.083 Uiso 1 1 calc R . . . .
C19 C -0.1943(9) 0.2763(6) 0.5239(4) 0.084(3) Uani 1 1 d . . . . .
H19 H -0.231642 0.306352 0.496674 0.100 Uiso 1 1 calc R . . . .
C20 C -0.2044(9) 0.2960(5) 0.5783(4) 0.079(3) Uani 1 1 d . . . . .
C21 C -0.2754(11) 0.3654(6) 0.5955(5) 0.120(4) Uani 1 1 d . . . . .
H21A H -0.307895 0.390457 0.563012 0.181 Uiso 1 1 calc R . . . .
H21B H -0.348667 0.352956 0.619400 0.181 Uiso 1 1 calc R . . . .
H21C H -0.214941 0.397093 0.615229 0.181 Uiso 1 1 calc R . . . .
C22 C -0.0709(11) -0.1342(6) 0.3625(4) 0.121(5) Uani 1 1 d . . . . .
H22A H -0.026021 -0.179588 0.371249 0.181 Uiso 1 1 calc R . . . .
H22B H -0.160493 -0.136300 0.376191 0.181 Uiso 1 1 calc R . . . .
H22C H -0.071857 -0.127176 0.322878 0.181 Uiso 1 1 calc R . . . .
C23 C -0.0683(7) 0.0024(5) 0.3766(3) 0.077(3) Uani 1 1 d . . . . .
H23A H -0.157427 0.000866 0.390832 0.116 Uiso 1 1 calc R . . . .
H23B H -0.021172 0.042757 0.393518 0.116 Uiso 1 1 calc R . . . .
H23C H -0.070619 0.009244 0.336923 0.116 Uiso 1 1 calc R . . . .
C24 C 0.1437(8) -0.0669(5) 0.3673(3) 0.086(3) Uani 1 1 d . . . . .
H24A H 0.188512 -0.112374 0.375790 0.129 Uiso 1 1 calc R . . . .
H24B H 0.141147 -0.059963 0.327677 0.129 Uiso 1 1 calc R . . . .
H24C H 0.190594 -0.026450 0.384272 0.129 Uiso 1 1 calc R . . . .
C25 C 0.5288(9) -0.0408(8) 0.4791(6) 0.170(6) Uani 1 1 d . U . . .
H25A H 0.454396 -0.033027 0.454776 0.254 Uiso 1 1 calc R . . . .
H25B H 0.605940 -0.052886 0.457384 0.254 Uiso 1 1 calc R . . . .
H25C H 0.509473 -0.080689 0.504234 0.254 Uiso 1 1 calc R . . . .
C26 C 0.5916(11) 0.0901(7) 0.4729(6) 0.177(6) Uani 1 1 d . U . . .
H26A H 0.608118 0.134084 0.494209 0.265 Uiso 1 1 calc R . . . .
H26B H 0.670269 0.077041 0.452477 0.265 Uiso 1 1 calc R . . . .
H26C H 0.520001 0.098905 0.447285 0.265 Uiso 1 1 calc R . . . .
C27 C 0.6716(8) 0.0142(8) 0.5494(4) 0.151(5) Uani 1 1 d . U . . .
H27A H 0.689585 0.058009 0.570714 0.226 Uiso 1 1 calc R . . . .
H27B H 0.651603 -0.025913 0.574218 0.226 Uiso 1 1 calc R . . . .
H27C H 0.748070 0.001891 0.527368 0.226 Uiso 1 1 calc R . . . .
C28 C 0.4159(14) -0.1537(8) 0.6478(5) 0.170(6) Uani 1 1 d . U . . .
H28A H 0.354586 -0.178836 0.623690 0.255 Uiso 1 1 calc R . . . .
H28B H 0.460488 -0.115455 0.627391 0.255 Uiso 1 1 calc R . . . .
H28C H 0.480139 -0.188387 0.661722 0.255 Uiso 1 1 calc R . . . .
C29 C 0.2806(12) -0.1886(8) 0.7215(7) 0.178(6) Uani 1 1 d . U . . .
H29A H 0.226967 -0.214122 0.694540 0.268 Uiso 1 1 calc R . . . .
H29B H 0.349008 -0.221034 0.734841 0.268 Uiso 1 1 calc R . . . .
H29C H 0.225894 -0.173104 0.752115 0.268 Uiso 1 1 calc R . . . .
C30 C 0.4247(12) -0.0819(8) 0.7338(6) 0.199(8) Uani 1 1 d . U . . .
H30A H 0.369547 -0.062335 0.762955 0.298 Uiso 1 1 calc R . . . .
H30B H 0.489217 -0.114925 0.749574 0.298 Uiso 1 1 calc R . . . .
H30C H 0.469566 -0.041993 0.715243 0.298 Uiso 1 1 calc R . . . .
C31 C -0.152(3) -0.184(2) 0.6257(12) 0.133(13) Uani 0.5 1 d D U P A 1
H31A H -0.078420 -0.180675 0.651104 0.200 Uiso 0.5 1 calc GR . P A 1
H31B H -0.215753 -0.218797 0.639844 0.200 Uiso 0.5 1 calc GR . P A 1
H31C H -0.192763 -0.136511 0.621742 0.200 Uiso 0.5 1 calc GR . P A 1
C32 C -0.219(3) -0.247(3) 0.5396(12) 0.20(2) Uani 0.5 1 d D U P A 1
H32A H -0.299770 -0.222956 0.550487 0.305 Uiso 0.5 1 calc GR . P A 1
H32B H -0.223016 -0.298374 0.549992 0.305 Uiso 0.5 1 calc GR . P A 1
H32C H -0.208062 -0.243295 0.499921 0.305 Uiso 0.5 1 calc GR . P A 1
C33 C 0.019(3) -0.257(2) 0.5813(14) 0.114(11) Uani 0.5 1 d D U P A 1
H33A H 0.048449 -0.281516 0.547829 0.172 Uiso 0.5 1 calc GR . P A 1
H33B H -0.003313 -0.293894 0.608767 0.172 Uiso 0.5 1 calc GR . P A 1
H33C H 0.089174 -0.226462 0.595329 0.172 Uiso 0.5 1 calc GR . P A 1
N1 N -0.0766(5) 0.1686(4) 0.5458(2) 0.0520(17) Uani 1 1 d . . . . .
O1 O 0.0731(4) -0.0239(3) 0.47688(15) 0.0493(11) Uani 1 1 d . . . . .
O2 O 0.0028(4) -0.0934(3) 0.5721(2) 0.0627(13) Uani 1 1 d . . . . .
O3 O 0.2467(4) -0.0450(3) 0.62563(17) 0.0533(13) Uani 1 1 d . . . . .
O4 O 0.0078(4) 0.0293(3) 0.64984(17) 0.0559(14) Uani 1 1 d . . . . .
O5 O 0.2114(5) 0.1233(3) 0.6019(2) 0.0613(14) Uani 1 1 d . . . . .
O6 O 0.3212(4) 0.0289(3) 0.52369(18) 0.0556(13) Uani 1 1 d . . . . .
O7 O -0.0212(5) 0.1066(3) 0.5288(2) 0.0638(14) Uani 1 1 d . . . . .
Dy1 Dy 0.11741(2) 0.01630(2) 0.56508(2) 0.03960(9) Uani 1 1 d . . . . .
C35 C 0.314(4) 0.2642(14) 0.6447(15) 0.152(17) Uani 0.5 1 d D U P B 5
H35A H 0.390293 0.290819 0.631819 0.228 Uiso 0.5 1 calc GR . P B 5
H35B H 0.273441 0.290617 0.675056 0.228 Uiso 0.5 1 calc GR . P B 5
H35C H 0.250785 0.259506 0.614797 0.228 Uiso 0.5 1 calc GR . P B 5
C36 C 0.335(4) 0.1431(14) 0.7140(9) 0.153(13) Uani 0.5 1 d D U P B 5
H36A H 0.314387 0.091224 0.708505 0.183 Uiso 0.5 1 calc R . P B 5
H36B H 0.293645 0.165646 0.746279 0.183 Uiso 0.5 1 calc R . P B 5
C34 C 0.480(3) 0.171(2) 0.6967(14) 0.186(15) Uani 0.5 1 d D U P B 5
H34A H 0.520737 0.209890 0.718758 0.223 Uiso 0.5 1 calc R . P B 5
H34B H 0.541519 0.135325 0.680912 0.223 Uiso 0.5 1 calc R . P B 5
C38 C -0.173(4) 0.077(2) 0.7240(14) 0.18(2) Uani 0.5 1 d D U P C 3
H38A H -0.123342 0.122585 0.720177 0.277 Uiso 0.5 1 calc GR . P C 3
H38B H -0.239734 0.083601 0.752175 0.277 Uiso 0.5 1 calc GR . P C 3
H38C H -0.214447 0.065593 0.689127 0.277 Uiso 0.5 1 calc GR . P C 3
C37 C -0.030(3) 0.036(3) 0.7968(7) 0.144(14) Uani 0.5 1 d D U P C 3
H37A H -0.021071 -0.007735 0.819036 0.216 Uiso 0.5 1 calc GR . P C 3
H37B H -0.090416 0.069647 0.814562 0.216 Uiso 0.5 1 calc GR . P C 3
H37C H 0.055736 0.059466 0.793242 0.216 Uiso 0.5 1 calc GR . P C 3
C39 C -0.162(3) -0.0535(16) 0.7487(17) 0.165(15) Uani 0.5 1 d D U P C 3
H39A H -0.194448 -0.070439 0.713356 0.247 Uiso 0.5 1 calc GR . P C 3
H39B H -0.235689 -0.043131 0.772926 0.247 Uiso 0.5 1 calc GR . P C 3
H39C H -0.107135 -0.091025 0.765217 0.247 Uiso 0.5 1 calc GR . P C 3
C0AA C -0.221(3) -0.189(2) 0.6026(17) 0.165(19) Uani 0.5 1 d D U P A 2
H0AA H -0.193593 -0.176644 0.639728 0.248 Uiso 0.5 1 calc GR . P A 2
H0AB H -0.281741 -0.230350 0.604171 0.248 Uiso 0.5 1 calc GR . P A 2
H0AC H -0.264351 -0.147776 0.585718 0.248 Uiso 0.5 1 calc GR . P A 2
C1AA C -0.142(3) -0.2703(13) 0.5257(10) 0.108(9) Uani 0.5 1 d D U P A 2
H1AA H -0.217895 -0.253624 0.505057 0.163 Uiso 0.5 1 calc GR . P A 2
H1AB H -0.163265 -0.315325 0.544825 0.163 Uiso 0.5 1 calc GR . P A 2
H1AC H -0.069240 -0.278894 0.500536 0.163 Uiso 0.5 1 calc GR . P A 2
C50 C 0.001(3) -0.247(3) 0.6057(17) 0.17(2) Uani 0.5 1 d D U P A 2
H50A H 0.070901 -0.266851 0.583132 0.257 Uiso 0.5 1 calc GR . P A 2
H50B H -0.039911 -0.285383 0.626905 0.257 Uiso 0.5 1 calc GR . P A 2
H50C H 0.037480 -0.210328 0.630653 0.257 Uiso 0.5 1 calc GR . P A 2
C2AA C -0.041(4) 0.087(2) 0.7673(18) 0.21(2) Uani 0.5 1 d D U P C 4
H2AA H 0.026486 0.077587 0.794464 0.316 Uiso 0.5 1 calc GR . P C 4
H2AB H -0.117368 0.108544 0.785207 0.316 Uiso 0.5 1 calc GR . P C 4
H2AC H -0.008107 0.120246 0.739452 0.316 Uiso 0.5 1 calc GR . P C 4
C4AA C -0.2127(16) 0.016(3) 0.7132(11) 0.126(12) Uani 0.5 1 d D U P C 4
H4AA H -0.234837 0.065821 0.702002 0.190 Uiso 0.5 1 calc GR . P C 4
H4AB H -0.278429 -0.001412 0.738970 0.190 Uiso 0.5 1 calc GR . P C 4
H4AC H -0.210557 -0.015154 0.681056 0.190 Uiso 0.5 1 calc GR . P C 4
C3AA C -0.088(4) -0.045(2) 0.7831(18) 0.22(2) Uani 0.5 1 d D U P C 4
H3AA H -0.084129 -0.091800 0.764631 0.331 Uiso 0.5 1 calc GR . P C 4
H3AB H -0.170076 -0.040976 0.803400 0.331 Uiso 0.5 1 calc GR . P C 4
H3AC H -0.014737 -0.040440 0.808499 0.331 Uiso 0.5 1 calc GR . P C 4
C5AA C 0.487(2) 0.230(2) 0.6596(13) 0.167(15) Uani 0.5 1 d D U P B 6
H5AA H 0.558295 0.196196 0.668418 0.250 Uiso 0.5 1 calc GR . P B 6
H5AB H 0.488593 0.270366 0.685392 0.250 Uiso 0.5 1 calc GR . P B 6
H5AC H 0.498825 0.248062 0.622379 0.250 Uiso 0.5 1 calc GR . P B 6
C6AA C 0.252(3) 0.170(2) 0.7096(13) 0.195(18) Uani 0.5 1 d D U P B 6
H6AA H 0.275274 0.178602 0.748264 0.234 Uiso 0.5 1 calc R . P B 6
H6AB H 0.191864 0.128682 0.703004 0.234 Uiso 0.5 1 calc R . P B 6
C45 C 0.246(3) 0.2474(19) 0.6627(16) 0.139(12) Uani 0.5 1 d D U P B 6
H45A H 0.182880 0.246178 0.632264 0.167 Uiso 0.5 1 calc R . P B 6
H45B H 0.266197 0.296042 0.677473 0.167 Uiso 0.5 1 calc R . P B 6

loop_
_atom_site_aniso_label
_atom_site_aniso_U_11
_atom_site_aniso_U_22
_atom_site_aniso_U_33
_atom_site_aniso_U_23
_atom_site_aniso_U_13
_atom_site_aniso_U_12
C1 0.085(5) 0.056(5) 0.076(5) 0.019(4) 0.003(5) -0.024(4)
C2 0.049(4) 0.048(5) 0.061(5) 0.006(4) -0.003(4) -0.006(4)
C3 0.075(5) 0.050(5) 0.053(4) -0.006(4) -0.004(4) -0.020(4)
C4 0.049(4) 0.047(5) 0.043(4) 0.000(3) -0.006(3) -0.002(3)
C5 0.075(5) 0.058(6) 0.042(4) -0.003(4) -0.013(3) -0.012(4)
C6 0.073(5) 0.136(8) 0.048(4) 0.003(6) 0.024(3) 0.019(5)
C7 0.058(4) 0.134(10) 0.041(4) 0.002(6) 0.013(3) 0.009(5)
C8 0.072(5) 0.125(8) 0.042(4) 0.017(4) 0.013(4) 0.027(6)
C9 0.070(5) 0.060(6) 0.054(4) -0.003(4) -0.005(4) 0.001(4)
C10 0.095(6) 0.078(6) 0.060(5) 0.016(5) -0.017(4) 0.025(5)
C11 0.130(8) 0.079(6) 0.070(5) -0.030(5) -0.030(6) -0.023(6)
C12 0.089(6) 0.066(6) 0.048(4) -0.006(4) -0.011(4) -0.022(5)
C13 0.050(4) 0.089(7) 0.076(5) -0.022(5) -0.010(4) -0.013(4)
C14 0.059(4) 0.068(6) 0.055(4) -0.002(4) -0.001(3) -0.008(4)
C15 0.042(4) 0.093(7) 0.096(6) -0.011(6) 0.013(4) -0.008(5)
C16 0.120(8) 0.094(8) 0.048(5) 0.014(5) -0.011(5) 0.057(6)
C17 0.132(9) 0.087(7) 0.057(5) -0.005(5) 0.008(5) 0.047(7)
C18 0.101(6) 0.061(6) 0.046(4) 0.007(4) -0.008(5) 0.008(6)
C19 0.111(7) 0.063(7) 0.077(6) 0.024(6) 0.002(6) 0.035(6)
C20 0.099(6) 0.060(6) 0.077(6) 0.009(5) 0.021(5) 0.023(5)
C21 0.150(9) 0.090(9) 0.121(9) 0.026(8) 0.044(8) 0.059(7)
C22 0.184(11) 0.115(10) 0.063(6) -0.011(6) -0.035(6) -0.074(8)
C23 0.079(5) 0.100(9) 0.053(4) 0.010(5) -0.015(4) 0.001(5)
C24 0.118(7) 0.089(7) 0.050(4) -0.003(5) 0.011(5) 0.024(6)
C25 0.077(6) 0.177(12) 0.255(15) -0.131(11) 0.050(8) -0.012(7)
C26 0.146(10) 0.161(11) 0.225(13) 0.072(10) 0.115(10) 0.059(9)
C27 0.068(5) 0.213(15) 0.172(10) -0.019(10) -0.017(6) 0.025(8)
C28 0.215(15) 0.167(14) 0.129(9) 0.023(8) 0.027(9) 0.121(12)
C29 0.136(10) 0.120(11) 0.279(17) 0.093(12) 0.010(10) 0.034(8)
C30 0.179(13) 0.139(11) 0.278(16) -0.072(11) -0.162(12) 0.072(9)
C31 0.16(3) 0.12(2) 0.123(17) 0.017(17) 0.09(2) -0.05(2)
C32 0.19(3) 0.29(6) 0.13(2) 0.08(2) -0.05(2) -0.20(3)
C33 0.162(18) 0.065(16) 0.12(2) 0.063(17) 0.028(16) 0.019(14)
N1 0.051(4) 0.057(4) 0.048(3) -0.001(3) -0.004(3) 0.010(3)
O1 0.064(3) 0.048(3) 0.035(2) -0.004(2) -0.0038(18) -0.019(2)
O2 0.079(3) 0.058(3) 0.051(3) 0.009(3) -0.001(3) -0.027(3)
O3 0.053(3) 0.072(4) 0.035(2) 0.007(3) 0.0002(19) 0.013(2)
O4 0.058(3) 0.073(4) 0.037(2) 0.006(3) 0.0059(19) 0.013(3)
O5 0.056(3) 0.058(4) 0.070(3) -0.020(3) -0.003(2) -0.004(3)
O6 0.044(2) 0.069(4) 0.054(3) -0.019(3) 0.004(2) -0.008(2)
O7 0.073(3) 0.064(4) 0.055(3) -0.009(3) -0.012(2) 0.022(3)
Dy1 0.04040(15) 0.04473(17) 0.03366(13) -0.00198(15) -0.00103(13) -0.00113(15)
C35 0.33(5) 0.054(12) 0.070(18) -0.014(12) 0.01(2) -0.01(2)
C36 0.33(4) 0.088(17) 0.044(10) -0.027(9) -0.03(2) 0.00(2)
C34 0.22(2) 0.21(4) 0.13(3) -0.08(2) -0.12(2) 0.01(2)
C38 0.22(4) 0.24(4) 0.09(2) 0.04(3) 0.09(2) 0.15(3)
C37 0.139(18) 0.26(4) 0.037(9) -0.027(15) 0.045(9) -0.03(2)
C39 0.12(3) 0.17(2) 0.20(4) -0.07(2) 0.09(2) -0.024(17)
C0AA 0.14(3) 0.09(2) 0.26(5) 0.02(3) 0.13(3) -0.03(2)
C1AA 0.15(2) 0.054(13) 0.122(16) 0.020(10) 0.009(16) -0.069(16)
C50 0.12(2) 0.22(5) 0.17(4) 0.13(3) -0.05(2) -0.05(2)
C2AA 0.21(3) 0.27(4) 0.15(3) -0.14(3) 0.11(3) -0.09(3)
C4AA 0.050(8) 0.23(4) 0.099(16) -0.01(2) 0.035(8) 0.023(17)
C3AA 0.17(4) 0.32(4) 0.18(4) 0.16(4) 0.08(3) 0.05(3)
C5AA 0.150(16) 0.20(4) 0.15(3) -0.13(3) 0.004(18) -0.074(19)
C6AA 0.29(4) 0.22(4) 0.08(2) 0.01(2) 0.07(2) 0.05(3)
C45 0.19(2) 0.12(3) 0.10(3) -0.047(16) -0.02(2) 0.04(2)

loop_
_atom_type_symbol
_atom_type_description
_atom_type_scat_dispersion_real
_atom_type_scat_dispersion_imag
_atom_type_scat_source
C C 0.0033 0.0016 'International Tables Vol C Tables 4.2.6.8 and 6.1.1.4'
H H 0.0000 0.0000 'International Tables Vol C Tables 4.2.6.8 and 6.1.1.4'
Dy Dy -0.1892 4.4098 'International Tables Vol C Tables 4.2.6.8 and 6.1.1.4'
N N 0.0061 0.0033 'International Tables Vol C Tables 4.2.6.8 and 6.1.1.4'
O O 0.0106 0.0060 'International Tables Vol C Tables 4.2.6.8 and 6.1.1.4'

loop_
_geom_angle_atom_site_label_1
_geom_angle_atom_site_label_2
_geom_angle_atom_site_label_3
_geom_angle
C31 C1 C2 104.9(17)
C32 C1 C2 116.4(16)
C32 C1 C31 106.7(18)
C33 C1 C2 104.3(16)
C33 C1 C31 105(2)
C33 C1 C32 118(3)
C0AA C1 C2 109.1(19)
C0AA C1 C1AA 109.2(18)
C0AA C1 C50 110(2)
C1AA C1 C2 112.2(11)
C50 C1 C2 110.8(19)
C50 C1 C1AA 106(2)
C3 C2 C1 120.3(7)
O2 C2 C1 116.1(7)
O2 C2 C3 123.6(7)
C4 C3 C2 123.7(7)
C3 C4 C5 121.2(7)
O1 C4 C3 124.2(6)
O1 C4 C5 114.6(6)
C22 C5 C4 114.0(7)
C23 C5 C4 107.7(7)
C23 C5 C22 109.9(7)
C23 C5 C24 109.2(7)
C24 C5 C4 107.3(6)
C24 C5 C22 108.6(7)
C38 C6 C7 113.2(13)
C38 C6 C39 109(2)
C37 C6 C7 116.4(12)
C37 C6 C38 106(2)
C37 C6 C39 106(2)
C39 C6 C7 106.9(14)
C2AA C6 C7 107.2(13)
C2AA C6 C3AA 110(2)
C4AA C6 C7 108.0(11)
C4AA C6 C2AA 115(2)
C4AA C6 C3AA 105(2)
C3AA C6 C7 110.8(18)
C8 C7 C6 119.0(7)
O4 C7 C6 115.8(7)
O4 C7 C8 125.2(6)
C7 C8 C9 126.0(7)
C8 C9 C10 120.8(7)
O3 C9 C8 124.4(7)
O3 C9 C10 114.7(6)
C28 C10 C9 111.4(7)
C28 C10 C29 102.3(10)
C29 C10 C9 108.7(7)
C30 C10 C9 108.6(8)
C30 C10 C28 115.0(10)
C30 C10 C29 110.7(10)
C35 C11 C12 106.5(17)
C35 C11 C34 126(2)
C36 C11 C12 105.1(13)
C36 C11 C35 137.0(19)
C36 C11 C34 64.4(19)
C34 C11 C12 112.1(14)
C5AA C11 C12 111.2(12)
C5AA C11 C6AA 138(2)
C6AA C11 C12 108.3(17)
C45 C11 C12 108.4(18)
C45 C11 C5AA 107(2)
C45 C11 C6AA 72.1(18)
C13 C12 C11 121.5(7)
O5 C12 C11 114.5(8)
O5 C12 C13 123.9(7)
C12 C13 C14 124.9(6)
C13 C14 C15 119.7(7)
O6 C14 C13 124.1(6)
O6 C14 C15 116.2(7)
C25 C15 C14 111.2(7)
C25 C15 C26 110.1(10)
C25 C15 C27 108.4(10)
C26 C15 C14 105.4(8)
C27 C15 C14 114.1(7)
C27 C15 C26 107.5(9)
N1 C16 C17 121.0(8)
C20 C17 C16 120.8(8)
N1 C18 C19 122.1(8)
C18 C19 C20 121.0(9)
C17 C20 C19 116.8(8)
C17 C20 C21 121.8(9)
C19 C20 C21 121.3(9)
C18 N1 C16 118.3(7)
O7 N1 C16 122.2(6)
O7 N1 C18 119.4(6)
C4 O1 Dy1 138.1(4)
C2 O2 Dy1 138.0(5)
C9 O3 Dy1 134.6(4)
C7 O4 Dy1 131.8(5)
C12 O5 Dy1 128.7(5)
C14 O6 Dy1 131.5(4)
N1 O7 Dy1 137.6(4)
O1 Dy1 O2 72.26(17)
O1 Dy1 O4 138.64(15)
O1 Dy1 O5 134.12(17)
O1 Dy1 O6 78.73(14)
O1 Dy1 O7 76.05(17)
O2 Dy1 O4 77.58(19)
O2 Dy1 O5 153.19(18)
O2 Dy1 O7 109.46(19)
O3 Dy1 O1 123.79(18)
O3 Dy1 O2 79.46(18)
O3 Dy1 O4 76.05(15)
O3 Dy1 O5 86.0(2)
O3 Dy1 O6 79.09(16)
O3 Dy1 O7 160.16(18)
O4 Dy1 O5 77.12(19)
O6 Dy1 O2 124.53(18)
O6 Dy1 O4 142.56(15)
O6 Dy1 O5 73.60(17)
O6 Dy1 O7 107.82(19)
O7 Dy1 O4 88.36(17)
O7 Dy1 O5 78.53(19)
C11 C36 C34 59.3(13)
C11 C34 C36 56.4(11)
C11 C6AA C45 53.1(11)
C11 C45 C6AA 54.9(11)

loop_
_geom_bond_atom_site_label_1
_geom_bond_atom_site_label_2
_geom_bond_distance
C1 C2 1.545(10)
C1 C31 1.534(18)
C1 C32 1.523(17)
C1 C33 1.512(17)
C1 C0AA 1.502(18)
C1 C1AA 1.547(17)
C1 C50 1.510(18)
C2 C3 1.406(10)
C2 O2 1.238(8)
C3 C4 1.374(10)
C4 C5 1.536(9)
C4 O1 1.252(8)
C5 C22 1.527(11)
C5 C23 1.520(11)
C5 C24 1.528(11)
C6 C7 1.538(9)
C6 C38 1.497(18)
C6 C37 1.492(17)
C6 C39 1.515(19)
C6 C2AA 1.484(19)
C6 C4AA 1.479(16)
C6 C3AA 1.507(19)
C7 C8 1.388(11)
C7 O4 1.243(8)
C8 C9 1.390(9)
C9 C10 1.554(10)
C9 O3 1.242(8)
C10 C28 1.456(13)
C10 C29 1.520(14)
C10 C30 1.437(13)
C11 C12 1.555(11)
C11 C35 1.488(18)
C11 C36 1.476(17)
C11 C34 1.524(18)
C11 C5AA 1.526(16)
C11 C6AA 1.547(18)
C11 C45 1.512(18)
C12 C13 1.394(10)
C12 O5 1.283(8)
C13 C14 1.402(10)
C14 C15 1.524(10)
C14 O6 1.259(8)
C15 C25 1.489(13)
C15 C26 1.508(14)
C15 C27 1.504(11)
C16 C17 1.369(12)
C16 N1 1.334(9)
C17 C20 1.359(12)
C18 C19 1.351(11)
C18 N1 1.322(9)
C19 C20 1.356(12)
C20 C21 1.502(12)
N1 O7 1.318(7)
O1 Dy1 2.281(4)
O2 Dy1 2.301(5)
O3 Dy1 2.243(4)
O4 Dy1 2.325(4)
O5 Dy1 2.328(5)
O6 Dy1 2.290(4)
O7 Dy1 2.317(5)
C36 C34 1.60(4)
C6AA C45 1.80(4)
